data_1564620
loop_
_publ_author_name
'Lu, Lu'
'Wang, Jun'
'Zhou, Shanhe'
'Zhong, Yuyu'
'Sun, Yanchun'
'Wu, Xiren'
'Singh, Amita'
'Kumar, Abhinav'

_publ_section_title
;
 Two new coordination polymers driven by polycarboxylate and N-donor
 spacers: Photocatalytic performance and theoretical analysis
;
_journal_name_full 'Inorganica Chimica Acta'
_journal_page_first 119647
_journal_paper_doi 10.1016/j.ica.2020.119647
_journal_volume 508
_journal_year 2020
_chemical_formula_moiety '[Zn2 (C13 H20 N4)2 (C24 H15 N O8)], 5(H2 O)'
_chemical_formula_sum 'C50 H65 N9 O13 Zn2'
_chemical_formula_weight 1130.85
_space_group_crystal_system triclinic
_space_group_IT_number 2
_space_group_name_Hall '-P 1'
_space_group_name_H-M_alt 'P -1'
_atom_sites_solution_hydrogens mixed
_cell_angle_alpha 110.9248(10)
_cell_angle_beta 112.5479(10)
_cell_angle_gamma 98.7567(10)
_cell_formula_units_Z 2
_cell_length_a 14.3581(11)
_cell_length_b 14.9372(12)
_cell_length_c 15.4232(12)
_cell_measurement_reflns_used 6180
_cell_measurement_temperature 100(2)
_cell_measurement_theta_max 25.7799
_cell_measurement_theta_min 2.3929
_cell_volume 2688.4(4)
_computing_structure_refinement 'SHELXL-2014/7 (Sheldrick, 2014)'
_diffrn_ambient_temperature 100(2)
_diffrn_measured_fraction_theta_full 0.995
_diffrn_measured_fraction_theta_max 0.925
_diffrn_measurement_device_type 'Bruker SMART APEX diffractometer'
_diffrn_radiation_type MoK\a
_diffrn_radiation_wavelength 0.71073
_diffrn_reflns_av_R_equivalents 0.0278
_diffrn_reflns_av_unetI/netI 0.0526
_diffrn_reflns_Laue_measured_fraction_full 0.995
_diffrn_reflns_Laue_measured_fraction_max 0.925
_diffrn_reflns_limit_h_max 17
_diffrn_reflns_limit_h_min -18
_diffrn_reflns_limit_k_max 17
_diffrn_reflns_limit_k_min -19
_diffrn_reflns_limit_l_max 20
_diffrn_reflns_limit_l_min -19
_diffrn_reflns_number 21656
_diffrn_reflns_point_group_measured_fraction_full 0.995
_diffrn_reflns_point_group_measured_fraction_max 0.925
_diffrn_reflns_theta_full 25.242
_diffrn_reflns_theta_max 27.545
_diffrn_reflns_theta_min 1.630
_exptl_absorpt_coefficient_mu 0.962
_exptl_absorpt_correction_T_max 0.7456
_exptl_absorpt_correction_T_min 0.6132
_exptl_absorpt_correction_type multi-scan
_exptl_crystal_colour colorless
_exptl_crystal_density_diffrn 1.397
_exptl_crystal_description prism
_exptl_crystal_F_000 1184
_exptl_crystal_size_max 0.200
_exptl_crystal_size_mid 0.150
_exptl_crystal_size_min 0.100
_refine_diff_density_max 1.073
_refine_diff_density_min -0.473
_refine_diff_density_rms 0.083
_refine_ls_extinction_coef .
_refine_ls_extinction_method none
_refine_ls_goodness_of_fit_ref 1.042
_refine_ls_hydrogen_treatment constr
_refine_ls_matrix_type full
_refine_ls_number_parameters 671
_refine_ls_number_reflns 11492
_refine_ls_number_restraints 30
_refine_ls_restrained_S_all 1.048
_refine_ls_R_factor_all 0.0886
_refine_ls_R_factor_gt 0.0566
_refine_ls_shift/su_max 0.001
_refine_ls_shift/su_mean 0.001
_refine_ls_structure_factor_coef Fsqd
_refine_ls_weighting_details 'w=1/[\s^2^(Fo^2^)+(0.0966P)^2^+1.5330P] where P=(Fo^2^+2Fc^2^)/3'
_refine_ls_weighting_scheme calc
_refine_ls_wR_factor_gt 0.1565
_refine_ls_wR_factor_ref 0.1764
_reflns_number_gt 7844
_reflns_number_total 11492
_reflns_threshold_expression 'I > 2\s(I)'
_cod_data_source_file ICA-2020-508-119647.cif
_cod_data_source_block zn
_cod_database_code 1564620
_shelx_estimated_absorpt_t_min 0.831
_shelx_estimated_absorpt_t_max 0.910

loop_
_space_group_symop_operation_xyz
'x, y, z'
'-x, -y, -z'

loop_
_atom_site_label
_atom_site_type_symbol
_atom_site_fract_x
_atom_site_fract_y
_atom_site_fract_z
_atom_site_U_iso_or_equiv
_atom_site_adp_type
_atom_site_occupancy
_atom_site_site_symmetry_order
_atom_site_calc_flag
_atom_site_refinement_flags_posn
_atom_site_refinement_flags_adp
_atom_site_refinement_flags_occupancy
_atom_site_disorder_assembly
_atom_site_disorder_group
Zn1 Zn 0.66468(3) 0.21608(3) 0.84675(4) 0.03871(14) Uani 1 1 d . . . . .
Zn2 Zn 0.94906(3) 0.79745(4) 0.60917(3) 0.03968(14) Uani 1 1 d . . . . .
O1 O 0.8958(3) 0.8518(3) 0.7117(3) 0.0784(11) Uani 1 1 d . . . . .
O2 O 0.7368(3) 0.7594(4) 0.5793(3) 0.0984(14) Uani 1 1 d . . . . .
O3 O 0.6393(3) 0.3430(2) 0.8543(3) 0.0593(8) Uani 1 1 d . . . . .
O4 O 0.7013(3) 0.4015(3) 1.0248(3) 0.0798(11) Uani 1 1 d . . . . .
O5 O 0.1042(2) 0.8638(2) 0.6895(2) 0.0487(7) Uani 1 1 d . . . . .
O6 O 0.1180(2) 0.7538(3) 0.7547(3) 0.0690(10) Uani 1 1 d . . . . .
O7 O 0.58872(19) 1.11279(19) 0.8667(2) 0.0429(6) Uani 1 1 d . . . . .
O8 O 0.4315(2) 1.1152(2) 0.7668(3) 0.0626(9) Uani 1 1 d . . . . .
O1W O 0.6154(6) 0.5617(6) 0.4459(6) 0.225(4) Uani 1 1 d . U . . .
H1W1 H 0.6504 0.6235 0.4876 0.337 Uiso 1 1 d R U . . .
H1W2 H 0.5509 0.5518 0.4316 0.337 Uiso 1 1 d R U . . .
O2W O 0.4092(6) 0.5235(6) 0.3973(7) 0.196(3) Uani 1 1 d . U . . .
H2W1 H 0.3725 0.5449 0.3571 0.293 Uiso 1 1 d R U . . .
H2W2 H 0.3839 0.4599 0.3704 0.293 Uiso 1 1 d R U . . .
O3W O 0.2504(5) 0.5790(5) 0.2559(5) 0.146(2) Uani 1 1 d . U . . .
H3W1 H 0.2790 0.5998 0.2252 0.219 Uiso 1 1 d R U . . .
H3W2 H 0.2347 0.6255 0.2916 0.219 Uiso 1 1 d R U . . .
O4W O 0.0362(8) 0.6056(6) 0.2537(6) 0.199(3) Uani 1 1 d . U . . .
H4W1 H -0.0072 0.5485 0.2328 0.299 Uiso 1 1 d R U . . .
H4W2 H 0.0099 0.6312 0.2136 0.299 Uiso 1 1 d R U . . .
O5W O -0.1205(4) 0.4059(4) 0.1796(3) 0.1171(17) Uani 1 1 d . U . . .
H5W1 H -0.1792 0.3978 0.1310 0.176 Uiso 1 1 d R U . . .
H5W2 H -0.1278 0.3562 0.1927 0.176 Uiso 1 1 d R U . . .
N1 N 0.5154(2) 0.8012(2) 0.9179(2) 0.0372(7) Uani 1 1 d . . . . .
N2 N 0.6489(3) 0.1526(2) 0.6998(3) 0.0449(8) Uani 1 1 d . . . . .
N3 N 0.5995(3) 0.1068(3) 0.5328(3) 0.0545(10) Uani 1 1 d . . . . .
N4 N 0.8616(3) 0.4820(3) 0.4839(3) 0.0549(9) Uani 1 1 d . . . . .
N5 N 0.9019(3) 0.6450(3) 0.5281(3) 0.0459(8) Uani 1 1 d . . . . .
N6 N 0.9044(2) 0.8411(3) 0.4931(3) 0.0417(7) Uani 1 1 d . . . . .
N7 N 0.8933(3) 0.8784(3) 0.3648(3) 0.0427(8) Uani 1 1 d . . . . .
N8 N 1.0143(3) 0.7388(3) -0.0290(3) 0.0524(9) Uani 1 1 d . . . . .
N9 N 1.1850(3) 0.7735(3) 0.0587(3) 0.0545(10) Uani 1 1 d . . . . .
C1 C 0.8006(5) 0.8109(5) 0.6750(4) 0.0687(14) Uani 1 1 d . . . . .
C2 C 0.7554(4) 0.8229(4) 0.7524(4) 0.0575(12) Uani 1 1 d . . . . .
C3 C 0.6598(4) 0.7566(4) 0.7205(4) 0.0673(13) Uani 1 1 d . . . . .
H3 H 0.6198 0.7044 0.6498 0.081 Uiso 1 1 calc R U . . .
C4 C 0.6206(4) 0.7645(4) 0.7897(4) 0.0583(12) Uani 1 1 d . . . . .
H4 H 0.5536 0.7169 0.7661 0.070 Uiso 1 1 calc R U . . .
C5 C 0.6758(3) 0.8400(3) 0.8939(3) 0.0392(9) Uani 1 1 d . . . . .
C6 C 0.7722(3) 0.9067(4) 0.9264(4) 0.0540(11) Uani 1 1 d . . . . .
H6 H 0.8115 0.9592 0.9969 0.065 Uiso 1 1 calc R U . . .
C7 C 0.8140(4) 0.8982(4) 0.8556(4) 0.0643(13) Uani 1 1 d . . . . .
H7 H 0.8820 0.9439 0.8787 0.077 Uiso 1 1 calc R U . . .
C8 C 0.6305(3) 0.8471(3) 0.9691(3) 0.0366(8) Uani 1 1 d . . . . .
H8A H 0.6637 0.8135 1.0119 0.044 Uiso 1 1 calc R U . . .
H8B H 0.6508 0.9197 1.0179 0.044 Uiso 1 1 calc R U . . .
C9 C 0.6547(3) 0.4068(3) 0.9416(4) 0.0465(10) Uani 1 1 d . . . . .
C10 C 0.6132(3) 0.4932(3) 0.9442(3) 0.0382(8) Uani 1 1 d . . . . .
C11 C 0.6271(3) 0.5669(3) 1.0372(3) 0.0423(9) Uani 1 1 d . . . . .
H11 H 0.6671 0.5650 1.1016 0.051 Uiso 1 1 calc R U . . .
C12 C 0.5838(3) 0.6439(3) 1.0386(3) 0.0418(9) Uani 1 1 d . . . . .
H12 H 0.5947 0.6940 1.1038 0.050 Uiso 1 1 calc R U . . .
C13 C 0.5258(3) 0.6486(3) 0.9475(4) 0.0435(9) Uani 1 1 d . . . . .
C14 C 0.5114(4) 0.5740(3) 0.8528(4) 0.0553(11) Uani 1 1 d . . . . .
H14 H 0.4710 0.5759 0.7886 0.066 Uiso 1 1 calc R U . . .
C15 C 0.5549(4) 0.4979(3) 0.8512(4) 0.0503(10) Uani 1 1 d . . . . .
H15 H 0.5451 0.4483 0.7862 0.060 Uiso 1 1 calc R U . . .
C16 C 0.4719(4) 0.7278(4) 0.9450(5) 0.0618(13) Uani 1 1 d . . . . .
H16A H 0.3950 0.6925 0.8934 0.074 Uiso 1 1 calc R U . . .
H16B H 0.4772 0.7648 1.0152 0.074 Uiso 1 1 calc R U . . .
C17 C 0.1581(3) 0.8246(3) 0.7436(3) 0.0406(9) Uani 1 1 d . . . . .
C18 C 0.2781(3) 0.8682(3) 0.7921(3) 0.0319(7) Uani 1 1 d . . . . .
C19 C 0.3408(3) 0.8213(3) 0.8392(3) 0.0331(8) Uani 1 1 d . . . . .
H19 H 0.3081 0.7651 0.8453 0.040 Uiso 1 1 calc R U . . .
C20 C 0.4526(3) 0.8546(2) 0.8788(3) 0.0293(7) Uani 1 1 d . . . . .
C21 C 0.4976(3) 0.9409(2) 0.8736(3) 0.0301(7) Uani 1 1 d . . . . .
H21 H 0.5731 0.9673 0.9031 0.036 Uiso 1 1 calc R U . . .
C22 C 0.4354(3) 0.9889(2) 0.8268(3) 0.0282(7) Uani 1 1 d . . . . .
C23 C 0.3247(3) 0.9527(3) 0.7846(3) 0.0323(7) Uani 1 1 d . . . . .
H23 H 0.2814 0.9848 0.7512 0.039 Uiso 1 1 calc R U . . .
C24 C 0.4871(3) 1.0792(3) 0.8181(3) 0.0365(8) Uani 1 1 d . . . . .
C25 C 0.7149(4) 0.1046(3) 0.6715(4) 0.0587(12) Uani 1 1 d . . . . .
H25 H 0.7734 0.0938 0.7176 0.070 Uiso 1 1 calc R U . . .
C26 C 0.6844(4) 0.0760(3) 0.5707(4) 0.0639(14) Uani 1 1 d . . . . .
H26 H 0.7159 0.0405 0.5316 0.077 Uiso 1 1 calc R U . . .
C27 C 0.5802(3) 0.1531(3) 0.6138(3) 0.0453(10) Uani 1 1 d . . . . .
C28 C 0.4919(4) 0.1977(4) 0.6053(4) 0.0586(11) Uani 1 1 d . . . . .
H28A H 0.4706 0.1971 0.6585 0.088 Uiso 1 1 calc R U . . .
H28B H 0.4302 0.1571 0.5349 0.088 Uiso 1 1 calc R U . . .
H28C H 0.5172 0.2678 0.6172 0.088 Uiso 1 1 calc R U . . .
C29 C 0.5435(4) 0.0962(4) 0.4259(4) 0.0722(15) Uani 1 1 d . . . . .
H29A H 0.4654 0.0728 0.4004 0.087 Uiso 1 1 calc R U . . .
H29B H 0.5596 0.0437 0.3783 0.087 Uiso 1 1 calc R U . . .
C30 C 0.5753(4) 0.1951(4) 0.4204(4) 0.0624(13) Uani 1 1 d . . . . .
H30A H 0.5356 0.1826 0.3464 0.075 Uiso 1 1 calc R U . . .
H30B H 0.5526 0.2452 0.4627 0.075 Uiso 1 1 calc R U . . .
C31 C 0.6931(4) 0.2413(3) 0.4591(4) 0.0557(11) Uani 1 1 d . . . . .
H31A H 0.7170 0.1912 0.4183 0.067 Uiso 1 1 calc R U . . .
H31B H 0.7333 0.2568 0.5341 0.067 Uiso 1 1 calc R U . . .
C32 C 0.7190(4) 0.3379(4) 0.4486(4) 0.0596(12) Uani 1 1 d . . . . .
H32A H 0.6794 0.3222 0.3735 0.072 Uiso 1 1 calc R U . . .
H32B H 0.6944 0.3877 0.4887 0.072 Uiso 1 1 calc R U . . .
C33 C 0.8357(4) 0.3845(4) 0.4878(4) 0.0635(13) Uani 1 1 d . . . . .
H33A H 0.8758 0.3959 0.5614 0.076 Uiso 1 1 calc R U . . .
H33B H 0.8593 0.3365 0.4445 0.076 Uiso 1 1 calc R U . . .
C34 C 0.8638(4) 0.4927(4) 0.3999(4) 0.0694(14) Uani 1 1 d . . . . .
H34 H 0.8506 0.4399 0.3351 0.083 Uiso 1 1 calc R U . . .
C35 C 0.8882(4) 0.5923(4) 0.4271(4) 0.0584(12) Uani 1 1 d . . . . .
H35 H 0.8951 0.6223 0.3839 0.070 Uiso 1 1 calc R U . . .
C36 C 0.8839(3) 0.5758(3) 0.5595(3) 0.0460(10) Uani 1 1 d . . . . .
C37 C 0.8849(4) 0.5953(4) 0.6608(3) 0.0563(11) Uani 1 1 d . . . . .
H37A H 0.9380 0.6619 0.7157 0.084 Uiso 1 1 calc R U . . .
H37B H 0.9034 0.5423 0.6804 0.084 Uiso 1 1 calc R U . . .
H37C H 0.8139 0.5946 0.6536 0.084 Uiso 1 1 calc R U . . .
C38 C 0.8051(3) 0.8482(4) 0.4445(4) 0.0520(11) Uani 1 1 d . . . . .
H38 H 0.7507 0.8390 0.4644 0.062 Uiso 1 1 calc R U . . .
C39 C 0.7962(3) 0.8697(4) 0.3654(4) 0.0549(11) Uani 1 1 d . . . . .
H39 H 0.7353 0.8776 0.3188 0.066 Uiso 1 1 calc R U . . .
C40 C 0.9556(3) 0.8594(3) 0.4418(3) 0.0378(8) Uani 1 1 d . . . . .
C41 C 1.0643(3) 0.8562(4) 0.4635(4) 0.0575(12) Uani 1 1 d . . . . .
H41A H 1.0958 0.8449 0.5258 0.086 Uiso 1 1 calc R U . . .
H41B H 1.1090 0.9209 0.4766 0.086 Uiso 1 1 calc R U . . .
H41C H 1.0602 0.8006 0.4026 0.086 Uiso 1 1 calc R U . . .
C42 C 0.9182(4) 0.8953(4) 0.2869(4) 0.0588(12) Uani 1 1 d . . . . .
H42A H 0.9964 0.9284 0.3185 0.071 Uiso 1 1 calc R U . . .
H42B H 0.8820 0.9410 0.2657 0.071 Uiso 1 1 calc R U . . .
C43 C 0.8805(4) 0.7925(4) 0.1887(4) 0.0641(13) Uani 1 1 d . . . . .
H43A H 0.9125 0.7457 0.2120 0.077 Uiso 1 1 calc R U . . .
H43B H 0.8018 0.7622 0.1558 0.077 Uiso 1 1 calc R U . . .
C44 C 0.9081(4) 0.7995(4) 0.1082(4) 0.0619(12) Uani 1 1 d . . . . .
H44A H 0.9870 0.8250 0.1388 0.074 Uiso 1 1 calc R U . . .
H44B H 0.8799 0.8491 0.0871 0.074 Uiso 1 1 calc R U . . .
C45 C 0.8633(4) 0.6982(4) 0.0118(4) 0.0715(15) Uani 1 1 d . . . . .
H45A H 0.7842 0.6776 -0.0220 0.086 Uiso 1 1 calc R U . . .
H45B H 0.8836 0.6474 0.0356 0.086 Uiso 1 1 calc R U . . .
C46 C 0.8971(4) 0.6921(4) -0.0723(4) 0.0707(14) Uani 1 1 d . . . . .
H46A H 0.8743 0.6197 -0.1231 0.085 Uiso 1 1 calc R U . . .
H46B H 0.8593 0.7266 -0.1115 0.085 Uiso 1 1 calc R U . . .
C47 C 1.0597(4) 0.8209(5) -0.0344(5) 0.0831(17) Uani 1 1 d . . . . .
H47 H 1.0243 0.8572 -0.0679 0.100 Uiso 1 1 calc R U . . .
C48 C 1.1649(4) 0.8406(5) 0.0170(5) 0.0768(16) Uani 1 1 d . . . . .
H48 H 1.2181 0.8930 0.0240 0.092 Uiso 1 1 calc R U . . .
C49 C 1.0913(4) 0.7119(3) 0.0278(4) 0.0590(12) Uani 1 1 d . . . . .
C50 C 1.0744(5) 0.6233(5) 0.0441(7) 0.114(3) Uani 1 1 d . . . . .
H50A H 1.1243 0.5885 0.0324 0.171 Uiso 1 1 calc R U . . .
H50B H 1.0007 0.5772 -0.0054 0.171 Uiso 1 1 calc R U . . .
H50C H 1.0868 0.6437 0.1165 0.171 Uiso 1 1 calc R U . . .

loop_
_atom_site_aniso_label
_atom_site_aniso_U_11
_atom_site_aniso_U_22
_atom_site_aniso_U_33
_atom_site_aniso_U_23
_atom_site_aniso_U_13
_atom_site_aniso_U_12
Zn1 0.0370(2) 0.0304(2) 0.0607(3) 0.0251(2) 0.0286(2) 0.01607(18)
Zn2 0.0270(2) 0.0558(3) 0.0455(3) 0.0295(2) 0.0202(2) 0.01313(19)
O1 0.065(2) 0.108(3) 0.094(3) 0.057(2) 0.055(2) 0.033(2)
O2 0.081(3) 0.147(4) 0.076(3) 0.052(3) 0.047(2) 0.027(3)
O3 0.079(2) 0.0358(15) 0.080(2) 0.0312(16) 0.0429(19) 0.0332(15)
O4 0.100(3) 0.100(3) 0.097(3) 0.074(2) 0.059(2) 0.076(2)
O5 0.0264(13) 0.0642(18) 0.0577(17) 0.0371(15) 0.0141(12) 0.0132(13)
O6 0.0338(15) 0.097(3) 0.086(2) 0.068(2) 0.0184(16) 0.0075(16)
O7 0.0299(13) 0.0433(14) 0.0660(18) 0.0345(14) 0.0231(13) 0.0138(11)
O8 0.0418(16) 0.070(2) 0.097(3) 0.066(2) 0.0256(17) 0.0235(15)
O1W 0.146(6) 0.180(7) 0.189(7) 0.010(5) -0.002(5) 0.054(5)
O2W 0.183(7) 0.189(7) 0.253(8) 0.100(6) 0.137(6) 0.068(5)
O3W 0.148(5) 0.146(5) 0.164(5) 0.079(4) 0.090(4) 0.031(4)
O4W 0.313(10) 0.173(6) 0.178(6) 0.118(5) 0.131(6) 0.116(6)
O5W 0.117(4) 0.154(4) 0.073(3) 0.049(3) 0.035(3) 0.061(3)
N1 0.0376(16) 0.0380(16) 0.0498(19) 0.0279(15) 0.0240(15) 0.0191(14)
N2 0.0468(19) 0.0378(17) 0.063(2) 0.0249(17) 0.0342(18) 0.0184(15)
N3 0.062(2) 0.0372(18) 0.059(2) 0.0137(17) 0.038(2) 0.0010(17)
N4 0.055(2) 0.053(2) 0.062(2) 0.0253(19) 0.0365(19) 0.0109(17)
N5 0.0416(18) 0.055(2) 0.0454(19) 0.0269(17) 0.0233(16) 0.0110(16)
N6 0.0303(16) 0.059(2) 0.0495(19) 0.0345(17) 0.0209(15) 0.0183(15)
N7 0.0411(18) 0.054(2) 0.0492(19) 0.0328(17) 0.0255(16) 0.0213(15)
N8 0.0360(18) 0.058(2) 0.053(2) 0.0210(18) 0.0150(16) 0.0158(17)
N9 0.0362(18) 0.0401(18) 0.083(3) 0.0187(19) 0.0323(19) 0.0141(15)
C1 0.067(3) 0.084(4) 0.066(3) 0.046(3) 0.030(3) 0.028(3)
C2 0.067(3) 0.084(3) 0.054(3) 0.041(3) 0.040(2) 0.053(3)
C3 0.072(3) 0.082(4) 0.060(3) 0.030(3) 0.043(3) 0.032(3)
C4 0.063(3) 0.067(3) 0.054(3) 0.028(2) 0.036(2) 0.023(2)
C5 0.038(2) 0.054(2) 0.050(2) 0.034(2) 0.0280(18) 0.0328(18)
C6 0.045(2) 0.070(3) 0.056(3) 0.032(2) 0.028(2) 0.024(2)
C7 0.043(2) 0.082(3) 0.086(4) 0.047(3) 0.037(3) 0.024(2)
C8 0.041(2) 0.045(2) 0.040(2) 0.0272(18) 0.0240(17) 0.0247(17)
C9 0.048(2) 0.045(2) 0.074(3) 0.042(2) 0.037(2) 0.0267(19)
C10 0.0354(19) 0.0362(19) 0.050(2) 0.0240(18) 0.0219(17) 0.0154(16)
C11 0.038(2) 0.048(2) 0.047(2) 0.0270(19) 0.0201(18) 0.0163(17)
C12 0.047(2) 0.037(2) 0.050(2) 0.0206(18) 0.0297(19) 0.0165(17)
C13 0.052(2) 0.040(2) 0.069(3) 0.035(2) 0.042(2) 0.0283(18)
C14 0.077(3) 0.057(3) 0.055(3) 0.038(2) 0.034(2) 0.041(2)
C15 0.067(3) 0.046(2) 0.052(2) 0.025(2) 0.033(2) 0.032(2)
C16 0.081(3) 0.061(3) 0.110(4) 0.063(3) 0.075(3) 0.053(3)
C17 0.0299(19) 0.055(2) 0.038(2) 0.0225(19) 0.0172(16) 0.0088(17)
C18 0.0287(17) 0.0399(19) 0.0289(17) 0.0166(15) 0.0145(14) 0.0114(15)
C19 0.0334(18) 0.0338(18) 0.0363(19) 0.0186(16) 0.0185(16) 0.0099(15)
C20 0.0314(17) 0.0294(17) 0.0319(18) 0.0144(15) 0.0178(15) 0.0141(14)
C21 0.0265(16) 0.0323(17) 0.0349(18) 0.0156(15) 0.0165(15) 0.0126(14)
C22 0.0272(16) 0.0287(16) 0.0320(18) 0.0145(14) 0.0155(14) 0.0119(13)
C23 0.0299(17) 0.0411(19) 0.0334(18) 0.0212(16) 0.0162(15) 0.0169(15)
C24 0.0352(19) 0.0368(19) 0.044(2) 0.0221(17) 0.0204(17) 0.0159(16)
C25 0.061(3) 0.050(3) 0.087(4) 0.032(3) 0.051(3) 0.027(2)
C26 0.065(3) 0.043(2) 0.093(4) 0.021(3) 0.057(3) 0.015(2)
C27 0.050(2) 0.0301(19) 0.060(3) 0.0173(19) 0.035(2) 0.0062(17)
C28 0.054(3) 0.061(3) 0.063(3) 0.029(2) 0.027(2) 0.021(2)
C29 0.069(3) 0.060(3) 0.056(3) 0.008(2) 0.030(3) -0.013(3)
C30 0.060(3) 0.065(3) 0.045(2) 0.017(2) 0.024(2) 0.001(2)
C31 0.060(3) 0.049(2) 0.053(3) 0.018(2) 0.032(2) 0.005(2)
C32 0.061(3) 0.057(3) 0.060(3) 0.023(2) 0.033(2) 0.012(2)
C33 0.063(3) 0.053(3) 0.082(3) 0.030(3) 0.043(3) 0.014(2)
C34 0.078(4) 0.067(3) 0.061(3) 0.020(3) 0.045(3) 0.012(3)
C35 0.062(3) 0.067(3) 0.053(3) 0.031(2) 0.034(2) 0.012(2)
C36 0.040(2) 0.052(2) 0.047(2) 0.024(2) 0.0230(19) 0.0090(18)
C37 0.063(3) 0.060(3) 0.048(2) 0.030(2) 0.028(2) 0.007(2)
C38 0.034(2) 0.077(3) 0.068(3) 0.045(3) 0.031(2) 0.029(2)
C39 0.041(2) 0.082(3) 0.065(3) 0.048(3) 0.027(2) 0.037(2)
C40 0.0323(19) 0.045(2) 0.043(2) 0.0248(18) 0.0189(17) 0.0152(16)
C41 0.037(2) 0.092(4) 0.061(3) 0.045(3) 0.030(2) 0.026(2)
C42 0.062(3) 0.081(3) 0.064(3) 0.053(3) 0.037(2) 0.033(3)
C43 0.054(3) 0.072(3) 0.053(3) 0.029(3) 0.018(2) 0.009(2)
C44 0.046(2) 0.080(3) 0.064(3) 0.036(3) 0.028(2) 0.020(2)
C45 0.036(2) 0.095(4) 0.055(3) 0.029(3) 0.011(2) -0.010(2)
C46 0.045(3) 0.086(4) 0.060(3) 0.020(3) 0.022(2) 0.007(3)
C47 0.057(3) 0.107(5) 0.114(5) 0.080(4) 0.038(3) 0.035(3)
C48 0.048(3) 0.093(4) 0.117(5) 0.077(4) 0.035(3) 0.033(3)
C49 0.055(3) 0.043(2) 0.078(3) 0.024(2) 0.033(3) 0.018(2)
C50 0.075(4) 0.114(5) 0.202(8) 0.116(6) 0.070(5) 0.036(4)

loop_
_atom_type_symbol
_atom_type_description
_atom_type_scat_dispersion_real
_atom_type_scat_dispersion_imag
_atom_type_scat_source
C C 0.0033 0.0016 'International Tables Vol C Tables 4.2.6.8 and 6.1.1.4'
H H 0.0000 0.0000 'International Tables Vol C Tables 4.2.6.8 and 6.1.1.4'
N N 0.0061 0.0033 'International Tables Vol C Tables 4.2.6.8 and 6.1.1.4'
O O 0.0106 0.0060 'International Tables Vol C Tables 4.2.6.8 and 6.1.1.4'
Zn Zn 0.2839 1.4301 'International Tables Vol C Tables 4.2.6.8 and 6.1.1.4'

loop_
_geom_angle_atom_site_label_1
_geom_angle_atom_site_label_2
_geom_angle_atom_site_label_3
_geom_angle
_geom_angle_site_symmetry_1
_geom_angle_site_symmetry_3
O7 Zn1 O3 127.67(12) 1_545 .
O7 Zn1 N2 108.80(12) 1_545 .
O3 Zn1 N2 100.18(14) . .
O7 Zn1 N9 96.87(13) 1_545 2_766
O3 Zn1 N9 117.30(14) . 2_766
N2 Zn1 N9 104.13(15) . 2_766
O5 Zn2 O1 105.04(15) 1_655 .
O5 Zn2 N5 114.02(13) 1_655 .
O1 Zn2 N5 116.68(15) . .
O5 Zn2 N6 103.77(12) 1_655 .
O1 Zn2 N6 114.04(15) . .
N5 Zn2 N6 102.79(14) . .
C1 O1 Zn2 112.6(4) . .
C9 O3 Zn1 116.8(3) . .
C17 O5 Zn2 117.3(2) . 1_455
C24 O7 Zn1 119.5(2) . 1_565
C20 N1 C16 119.4(3) . .
C20 N1 C8 118.0(3) . .
C16 N1 C8 118.0(3) . .
C27 N2 C25 105.6(4) . .
C27 N2 Zn1 128.6(3) . .
C25 N2 Zn1 125.6(3) . .
C27 N3 C26 106.9(4) . .
C27 N3 C29 126.6(4) . .
C26 N3 C29 126.4(4) . .
C36 N4 C34 107.7(4) . .
C36 N4 C33 127.0(4) . .
C34 N4 C33 125.3(4) . .
C36 N5 C35 106.1(4) . .
C36 N5 Zn2 128.7(3) . .
C35 N5 Zn2 125.1(3) . .
C40 N6 C38 105.8(3) . .
C40 N6 Zn2 130.1(3) . .
C38 N6 Zn2 123.8(3) . .
C40 N7 C39 107.4(3) . .
C40 N7 C42 126.7(3) . .
C39 N7 C42 125.6(4) . .
C49 N8 C47 109.1(4) . .
C49 N8 C46 126.3(4) . .
C47 N8 C46 124.4(4) . .
C49 N9 C48 105.7(4) . .
C49 N9 Zn1 131.5(4) . 2_766
C48 N9 Zn1 122.8(3) . 2_766
O1 C1 O2 124.9(5) . .
O1 C1 C2 117.5(5) . .
O2 C1 C2 117.5(5) . .
C3 C2 C7 120.0(4) . .
C3 C2 C1 119.6(5) . .
C7 C2 C1 120.4(5) . .
C2 C3 C4 120.0(5) . .
C3 C4 C5 122.1(5) . .
C6 C5 C4 118.0(4) . .
C6 C5 C8 121.0(4) . .
C4 C5 C8 121.0(4) . .
C5 C6 C7 120.3(4) . .
C2 C7 C6 119.6(4) . .
N1 C8 C5 114.2(3) . .
O4 C9 O3 123.4(4) . .
O4 C9 C10 118.9(4) . .
O3 C9 C10 117.7(4) . .
C11 C10 C15 118.4(4) . .
C11 C10 C9 121.3(4) . .
C15 C10 C9 120.2(4) . .
C10 C11 C12 121.1(4) . .
C13 C12 C11 120.9(4) . .
C12 C13 C14 118.3(3) . .
C12 C13 C16 122.4(4) . .
C14 C13 C16 119.2(4) . .
C15 C14 C13 121.0(4) . .
C14 C15 C10 120.3(4) . .
N1 C16 C13 115.0(3) . .
O6 C17 O5 124.0(3) . .
O6 C17 C18 120.0(4) . .
O5 C17 C18 115.9(3) . .
C19 C18 C23 120.4(3) . .
C19 C18 C17 119.2(3) . .
C23 C18 C17 120.3(3) . .
C18 C19 C20 121.4(3) . .
C21 C20 N1 121.3(3) . .
C21 C20 C19 117.2(3) . .
N1 C20 C19 121.5(3) . .
C22 C21 C20 121.8(3) . .
C21 C22 C23 120.2(3) . .
C21 C22 C24 120.0(3) . .
C23 C22 C24 119.7(3) . .
C22 C23 C18 118.9(3) . .
O8 C24 O7 124.2(3) . .
O8 C24 C22 120.2(3) . .
O7 C24 C22 115.6(3) . .
C26 C25 N2 109.6(5) . .
C25 C26 N3 107.5(4) . .
N2 C27 N3 110.3(4) . .
N2 C27 C28 125.5(4) . .
N3 C27 C28 124.2(4) . .
N3 C29 C30 112.7(4) . .
C31 C30 C29 115.0(5) . .
C30 C31 C32 112.4(4) . .
C33 C32 C31 112.6(4) . .
N4 C33 C32 112.5(4) . .
C35 C34 N4 106.5(4) . .
C34 C35 N5 109.5(4) . .
N5 C36 N4 110.2(4) . .
N5 C36 C37 125.9(4) . .
N4 C36 C37 123.9(4) . .
C39 C38 N6 110.1(4) . .
C38 C39 N7 106.3(4) . .
N6 C40 N7 110.4(3) . .
N6 C40 C41 125.5(3) . .
N7 C40 C41 124.1(3) . .
N7 C42 C43 110.1(4) . .
C44 C43 C42 114.7(4) . .
C43 C44 C45 112.1(4) . .
C44 C45 C46 117.4(4) . .
N8 C46 C45 113.7(4) . .
C48 C47 N8 105.5(5) . .
C47 C48 N9 109.9(5) . .
N9 C49 N8 109.7(4) . .
N9 C49 C50 124.5(5) . .
N8 C49 C50 125.5(5) . .

loop_
_geom_bond_atom_site_label_1
_geom_bond_atom_site_label_2
_geom_bond_distance
_geom_bond_site_symmetry_2
Zn1 O7 1.936(2) 1_545
Zn1 O3 1.956(3) .
Zn1 N2 2.023(4) .
Zn1 N9 2.032(4) 2_766
Zn2 O5 1.953(3) 1_655
Zn2 O1 1.986(4) .
Zn2 N5 2.014(4) .
Zn2 N6 2.031(3) .
O1 C1 1.211(6) .
O2 C1 1.244(6) .
O3 C9 1.249(5) .
O4 C9 1.239(5) .
O5 C17 1.276(5) .
O5 Zn2 1.953(3) 1_455
O6 C17 1.226(5) .
O7 C24 1.269(4) .
O7 Zn1 1.936(2) 1_565
O8 C24 1.226(4) .
N1 C20 1.399(4) .
N1 C16 1.444(5) .
N1 C8 1.446(5) .
N2 C27 1.319(5) .
N2 C25 1.380(5) .
N3 C27 1.350(5) .
N3 C26 1.362(6) .
N3 C29 1.466(6) .
N4 C36 1.354(5) .
N4 C34 1.373(6) .
N4 C33 1.476(6) .
N5 C36 1.320(5) .
N5 C35 1.389(6) .
N6 C40 1.334(5) .
N6 C38 1.374(5) .
N7 C40 1.340(5) .
N7 C39 1.384(5) .
N7 C42 1.468(5) .
N8 C49 1.340(6) .
N8 C47 1.344(7) .
N8 C46 1.487(6) .
N9 C49 1.305(6) .
N9 C48 1.380(6) .
N9 Zn1 2.032(4) 2_766
C1 C2 1.535(7) .
C2 C3 1.352(7) .
C2 C7 1.382(7) .
C3 C4 1.364(6) .
C4 C5 1.392(6) .
C5 C6 1.360(6) .
C5 C8 1.515(5) .
C6 C7 1.413(6) .
C9 C10 1.495(5) .
C10 C11 1.377(5) .
C10 C15 1.391(6) .
C11 C12 1.384(5) .
C12 C13 1.365(6) .
C13 C14 1.399(6) .
C13 C16 1.512(5) .
C14 C15 1.376(6) .
C17 C18 1.508(5) .
C18 C19 1.374(5) .
C18 C23 1.399(5) .
C19 C20 1.408(5) .
C20 C21 1.395(5) .
C21 C22 1.379(5) .
C22 C23 1.391(5) .
C22 C24 1.513(5) .
C25 C26 1.319(7) .
C27 C28 1.503(6) .
C29 C30 1.520(7) .
C30 C31 1.507(6) .
C31 C32 1.516(6) .
C32 C33 1.491(6) .
C34 C35 1.339(7) .
C36 C37 1.477(6) .
C38 C39 1.336(6) .
C40 C41 1.478(5) .
C42 C43 1.550(7) .
C43 C44 1.472(6) .
C44 C45 1.509(7) .
C45 C46 1.530(7) .
C47 C48 1.332(7) .
C49 C50 1.436(7) .
